data_4512358
loop_
_publ_author_name
'Shi, Chao'
'Wei, Bin'
'Zhang, Wen'

_publ_section_title
;
 Toward Understanding the Origin of Structural Phase Transition in
 Guanidinium Pyridinium 1,5-Naphthalenedisulfonate
;
_journal_issue 12
_journal_name_full 'Crystal Growth &amp; Design'
_journal_page_first 6570
_journal_paper_doi 10.1021/cg5014895
_journal_volume 14
_journal_year 2014
_chemical_formula_moiety 'C10 H6 O6 S2, C5 H6 N, C H6 N3'
_chemical_formula_sum 'C16 H18 N4 O6 S2'
_chemical_formula_weight 426.46
_chemical_name_systematic
; 
 ? 
;
_space_group_IT_number 2
_symmetry_cell_setting triclinic
_symmetry_space_group_name_Hall '-P 1'
_symmetry_space_group_name_H-M 'P -1'
_atom_sites_solution_hydrogens geom
_atom_sites_solution_primary direct
_atom_sites_solution_secondary difmap
_audit_creation_method SHELXL-97
_cell_angle_alpha 92.273(5)
_cell_angle_beta 101.975(8)
_cell_angle_gamma 90.073(7)
_cell_formula_units_Z 2
_cell_length_a 8.061(4)
_cell_length_b 8.214(4)
_cell_length_c 14.122(7)
_cell_measurement_reflns_used 2287
_cell_measurement_temperature 268(2)
_cell_measurement_theta_max 27.4816
_cell_measurement_theta_min 2.4817
_cell_volume 913.9(8)
_computing_cell_refinement 'CrystalClear (Rigaku Inc., 2008)'
_computing_data_collection 'CrystalClear (Rigaku Inc., 2008)'
_computing_data_reduction 'CrystalClear (Rigaku Inc., 2008)'
_computing_molecular_graphics 'DIAMOND (Brandenburg & Putz, 2005)'
_computing_publication_material 'SHELXL-97 (Sheldrick, 2008)'
_computing_structure_refinement 'SHELXL-97 (Sheldrick, 1997)'
_computing_structure_solution 'SHELXS-97 (Sheldrick, 1990)'
_diffrn_ambient_temperature 268(2)
_diffrn_measured_fraction_theta_full 0.983
_diffrn_measured_fraction_theta_max 0.983
_diffrn_measurement_device_type 'Rigaku, SCXmini'
_diffrn_measurement_method '\w scans'
_diffrn_radiation_monochromator graphite
_diffrn_radiation_source 'fine-focus sealed tube'
_diffrn_radiation_type MoK\a
_diffrn_radiation_wavelength 0.71073
_diffrn_reflns_av_R_equivalents 0.0275
_diffrn_reflns_av_sigmaI/netI 0.0383
_diffrn_reflns_limit_h_max 10
_diffrn_reflns_limit_h_min -10
_diffrn_reflns_limit_k_max 10
_diffrn_reflns_limit_k_min -10
_diffrn_reflns_limit_l_max 18
_diffrn_reflns_limit_l_min -18
_diffrn_reflns_number 9988
_diffrn_reflns_theta_full 27.45
_diffrn_reflns_theta_max 27.45
_diffrn_reflns_theta_min 2.58
_diffrn_standards_decay_% 0
_diffrn_standards_interval_count 180
_diffrn_standards_interval_time 9
_diffrn_standards_number 3
_exptl_absorpt_coefficient_mu 0.335
_exptl_absorpt_correction_T_max 0.910
_exptl_absorpt_correction_T_min 0.892
_exptl_absorpt_correction_type multi-scan
_exptl_absorpt_process_details 'CrystalClear (Rigaku Inc., 2008)'
_exptl_crystal_colour colourless
_exptl_crystal_density_diffrn 1.550
_exptl_crystal_density_method 'not measured'
_exptl_crystal_description block
_exptl_crystal_F_000 444
_exptl_crystal_size_max 0.34
_exptl_crystal_size_mid 0.30
_exptl_crystal_size_min 0.28
_refine_diff_density_max 0.422
_refine_diff_density_min -0.476
_refine_diff_density_rms 0.138
_refine_ls_extinction_method none
_refine_ls_goodness_of_fit_ref 1.107
_refine_ls_hydrogen_treatment mixed
_refine_ls_matrix_type full
_refine_ls_number_parameters 253
_refine_ls_number_reflns 4114
_refine_ls_number_restraints 0
_refine_ls_restrained_S_all 1.107
_refine_ls_R_factor_all 0.0614
_refine_ls_R_factor_gt 0.0447
_refine_ls_shift/su_max 0.000
_refine_ls_shift/su_mean 0.000
_refine_ls_structure_factor_coef Fsqd
_refine_ls_weighting_details 'calc w=1/[\s^2^(Fo^2^)+(0.0815P)^2^+0.0000P] where P=(Fo^2^+2Fc^2^)/3'
_refine_ls_weighting_scheme calc
_refine_ls_wR_factor_gt 0.1256
_refine_ls_wR_factor_ref 0.1409
_reflns_number_gt 3216
_reflns_number_total 4187
_reflns_threshold_expression >2sigma(I)
_cod_data_source_file cg5014895_si_003.cif
_cod_data_source_block 23-268K
_cod_depositor_comments
;
The following automatic conversions were performed:

'_exptl_absorpt_correction_type' value 'Multi-scan' changed to
'multi-scan' according to
/home/saulius/struct/COD-crude-data--automatic-downloads/rss-feeds/ACS/lib/dictionaries/cif_core.dic
dictionary named 'cif_core.dic' version 2.4.2 from 2011-04-26.

Automatic conversion script
Id: cif_fix_values 2935 2014-11-11 08:27:57Z andrius 

 Adding full bibliography for 4512336--4512373.cif.
;
_cod_original_cell_volume 914.0(8)
_cod_database_code 4512358

loop_
_symmetry_equiv_pos_as_xyz
'x, y, z'
'-x, -y, -z'

loop_
_atom_site_label
_atom_site_type_symbol
_atom_site_fract_x
_atom_site_fract_y
_atom_site_fract_z
_atom_site_U_iso_or_equiv
_atom_site_adp_type
_atom_site_occupancy
_atom_site_symmetry_multiplicity
_atom_site_calc_flag
_atom_site_refinement_flags
C1 C 0.7846(4) 0.3096(4) 0.7374(3) 0.0664(9) Uani 1 1 d .
H1A H 0.7197 0.4033 0.7367 0.080 Uiso 1 1 calc R
C2 C 0.8313(5) 0.2315(5) 0.8191(2) 0.0715(10) Uani 1 1 d .
H2A H 0.8006 0.2704 0.8757 0.086 Uiso 1 1 calc R
C3 C 0.9258(5) 0.0920(4) 0.8189(2) 0.0712(10) Uani 1 1 d .
H3A H 0.9621 0.0366 0.8755 0.085 Uiso 1 1 calc R
C4 C 0.9654(4) 0.0365(4) 0.7339(3) 0.0606(8) Uani 1 1 d .
H4A H 1.0260 -0.0594 0.7316 0.073 Uiso 1 1 calc R
C5 C 0.9166(3) 0.1204(3) 0.65436(18) 0.0463(6) Uani 1 1 d .
H5A H 0.9444 0.0832 0.5966 0.056 Uiso 1 1 calc R
C6 C 0.6105(3) 0.7981(2) 0.51998(14) 0.0280(4) Uani 1 1 d .
C7 C 0.5076(3) 0.7201(3) 0.56992(16) 0.0351(5) Uani 1 1 d .
H7A H 0.5324 0.6146 0.5895 0.042 Uiso 1 1 calc R
C8 C 0.6357(3) 1.2011(3) 0.40831(17) 0.0387(5) Uani 1 1 d .
H8A H 0.7054 1.2559 0.3750 0.046 Uiso 1 1 calc R
C9 C 0.6737(3) 1.0469(3) 0.43509(16) 0.0326(5) Uani 1 1 d .
H9A H 0.7676 0.9966 0.4186 0.039 Uiso 1 1 calc R
C10 C 0.5722(2) 0.9600(2) 0.48811(13) 0.0260(4) Uani 1 1 d .
C11 C 0.5905(3) 0.8732(2) 0.90970(15) 0.0292(4) Uani 1 1 d .
C12 C 0.5234(3) 0.9477(3) 0.82542(16) 0.0359(5) Uani 1 1 d .
H12A H 0.5491 0.9090 0.7674 0.043 Uiso 1 1 calc R
C13 C 0.4156(3) 1.0825(3) 0.82590(16) 0.0383(5) Uani 1 1 d .
H13A H 0.3697 1.1316 0.7682 0.046 Uiso 1 1 calc R
C14 C 0.6215(3) 0.8586(3) 1.08924(16) 0.0349(5) Uani 1 1 d .
H14A H 0.6922 0.7690 1.0899 0.042 Uiso 1 1 calc R
C15 C 0.5545(3) 0.9312(2) 1.00032(15) 0.0285(4) Uani 1 1 d .
C16 C 0.8115(3) 0.4219(3) 0.18940(15) 0.0317(5) Uani 1 1 d .
N1 N 0.8300(3) 0.2547(3) 0.65643(18) 0.0599(6) Uani 1 1 d .
H1B H 0.8018 0.3086 0.6046 0.072 Uiso 1 1 calc R
N2 N 0.6770(2) 0.4909(2) 0.21160(14) 0.0390(5) Uani 1 1 d .
H2B H 0.6757 0.5172 0.2710 0.047 Uiso 1 1 calc R
H2C H 0.5902 0.5099 0.1667 0.047 Uiso 1 1 calc R
N3 N 0.8116(3) 0.3759(3) 0.09821(14) 0.0430(5) Uani 1 1 d .
H3B H 0.7235 0.3912 0.0535 0.052 Uiso 1 1 calc R
H3C H 0.8998 0.3307 0.0838 0.052 Uiso 1 1 calc R
N4 N 0.9454(3) 0.3923(3) 0.25782(14) 0.0440(5) Uani 1 1 d .
H4B H 0.9449 0.4183 0.3173 0.053 Uiso 1 1 calc R
H4C H 1.0331 0.3471 0.2428 0.053 Uiso 1 1 calc R
O1 O 0.9369(2) 0.7988(2) 0.53181(13) 0.0497(5) Uani 1 1 d .
O2 O 0.7613(2) 0.6645(2) 0.39153(12) 0.0513(5) Uani 1 1 d .
O3 O 0.8000(2) 0.5440(2) 0.54843(14) 0.0525(5) Uani 1 1 d .
O4 O 0.7379(2) 0.6848(2) 0.80180(11) 0.0423(4) Uani 1 1 d .
O5 O 0.6372(2) 0.56352(19) 0.93356(12) 0.0397(4) Uani 1 1 d .
O6 O 0.8858(2) 0.7406(2) 0.96720(12) 0.0441(4) Uani 1 1 d .
S1 S 0.79171(7) 0.69193(7) 0.49586(4) 0.03362(18) Uani 1 1 d .
S2 S 0.72433(7) 0.70278(7) 0.90279(4) 0.03243(17) Uani 1 1 d .

loop_
_atom_site_aniso_label
_atom_site_aniso_U_11
_atom_site_aniso_U_22
_atom_site_aniso_U_33
_atom_site_aniso_U_23
_atom_site_aniso_U_13
_atom_site_aniso_U_12
C1 0.069(2) 0.0492(17) 0.077(2) -0.0207(16) 0.0092(17) 0.0100(15)
C2 0.078(2) 0.092(3) 0.0487(18) -0.0232(17) 0.0278(17) -0.014(2)
C3 0.078(2) 0.085(2) 0.0450(17) 0.0242(16) -0.0050(16) -0.0298(19)
C4 0.0472(16) 0.0462(16) 0.083(2) -0.0057(15) 0.0020(15) 0.0078(12)
C5 0.0372(13) 0.0641(17) 0.0379(13) -0.0091(12) 0.0105(11) 0.0057(12)
C6 0.0265(10) 0.0316(11) 0.0239(10) -0.0007(8) 0.0008(8) 0.0034(8)
C7 0.0380(12) 0.0321(11) 0.0347(12) 0.0065(9) 0.0058(9) 0.0025(9)
C8 0.0347(12) 0.0432(14) 0.0416(13) 0.0098(10) 0.0143(10) -0.0041(10)
C9 0.0279(11) 0.0389(12) 0.0330(11) 0.0038(9) 0.0107(9) 0.0033(9)
C10 0.0241(10) 0.0310(10) 0.0211(9) -0.0010(8) 0.0014(8) -0.0002(8)
C11 0.0283(10) 0.0280(11) 0.0310(11) -0.0012(8) 0.0057(9) 0.0039(8)
C12 0.0387(12) 0.0403(13) 0.0285(11) -0.0032(9) 0.0075(9) 0.0074(10)
C13 0.0445(13) 0.0411(13) 0.0286(11) 0.0048(9) 0.0056(10) 0.0103(10)
C14 0.0384(12) 0.0330(11) 0.0325(11) 0.0037(9) 0.0050(9) 0.0106(9)
C15 0.0283(10) 0.0289(11) 0.0276(10) -0.0002(8) 0.0043(8) 0.0023(8)
C16 0.0321(11) 0.0329(11) 0.0293(11) 0.0030(8) 0.0048(9) -0.0010(9)
N1 0.0640(16) 0.0604(16) 0.0536(15) 0.0134(12) 0.0060(12) -0.0035(13)
N2 0.0358(11) 0.0451(12) 0.0345(10) -0.0046(8) 0.0047(8) 0.0042(9)
N3 0.0375(11) 0.0582(14) 0.0307(10) -0.0019(9) 0.0015(9) 0.0147(10)
N4 0.0358(11) 0.0631(14) 0.0314(10) 0.0065(9) 0.0020(9) 0.0049(10)
O1 0.0273(8) 0.0575(11) 0.0602(12) -0.0164(9) 0.0029(8) 0.0057(8)
O2 0.0613(12) 0.0600(12) 0.0307(9) -0.0119(8) 0.0075(8) 0.0157(9)
O3 0.0594(12) 0.0436(10) 0.0553(11) 0.0110(8) 0.0118(9) 0.0233(9)
O4 0.0492(10) 0.0448(10) 0.0339(9) -0.0051(7) 0.0122(8) 0.0148(8)
O5 0.0404(9) 0.0342(9) 0.0426(9) 0.0021(7) 0.0041(7) 0.0051(7)
O6 0.0285(8) 0.0558(11) 0.0451(10) -0.0120(8) 0.0037(7) 0.0068(7)
S1 0.0334(3) 0.0354(3) 0.0300(3) -0.0046(2) 0.0027(2) 0.0098(2)
S2 0.0313(3) 0.0339(3) 0.0310(3) -0.0043(2) 0.0051(2) 0.0078(2)

loop_
_atom_type_symbol
_atom_type_description
_atom_type_scat_dispersion_real
_atom_type_scat_dispersion_imag
_atom_type_scat_source
C C 0.0033 0.0016 'International Tables Vol C Tables 4.2.6.8 and 6.1.1.4'
H H 0.0000 0.0000 'International Tables Vol C Tables 4.2.6.8 and 6.1.1.4'
N N 0.0061 0.0033 'International Tables Vol C Tables 4.2.6.8 and 6.1.1.4'
O O 0.0106 0.0060 'International Tables Vol C Tables 4.2.6.8 and 6.1.1.4'
S S 0.1246 0.1234 'International Tables Vol C Tables 4.2.6.8 and 6.1.1.4'

loop_
_geom_angle_atom_site_label_1
_geom_angle_atom_site_label_2
_geom_angle_atom_site_label_3
_geom_angle
_geom_angle_site_symmetry_1
_geom_angle_site_symmetry_3
N1 C1 C2 120.5(3) . .
N1 C1 H1A 119.8 . .
C2 C1 H1A 119.8 . .
C1 C2 C3 119.1(3) . .
C1 C2 H2A 120.5 . .
C3 C2 H2A 120.5 . .
C4 C3 C2 118.8(3) . .
C4 C3 H3A 120.6 . .
C2 C3 H3A 120.6 . .
C5 C4 C3 119.6(3) . .
C5 C4 H4A 120.2 . .
C3 C4 H4A 120.2 . .
N1 C5 C4 120.8(3) . .
N1 C5 H5A 119.6 . .
C4 C5 H5A 119.6 . .
C7 C6 C10 120.40(19) . .
C7 C6 S1 118.00(17) . .
C10 C6 S1 121.59(16) . .
C6 C7 C8 120.3(2) . 2_676
C6 C7 H7A 119.9 . .
C8 C7 H7A 119.9 2_676 .
C9 C8 C7 121.0(2) . 2_676
C9 C8 H8A 119.5 . .
C7 C8 H8A 119.5 2_676 .
C8 C9 C10 121.2(2) . .
C8 C9 H9A 119.4 . .
C10 C9 H9A 119.4 . .
C9 C10 C10 118.2(2) . 2_676
C9 C10 C6 122.96(19) . .
C10 C10 C6 118.9(2) 2_676 .
C12 C11 C15 121.00(19) . .
C12 C11 S2 117.72(16) . .
C15 C11 S2 121.28(16) . .
C11 C12 C13 120.5(2) . .
C11 C12 H12A 119.8 . .
C13 C12 H12A 119.8 . .
C14 C13 C12 120.2(2) 2_677 .
C14 C13 H13A 119.9 2_677 .
C12 C13 H13A 119.9 . .
C13 C14 C15 121.2(2) 2_677 .
C13 C14 H14A 119.4 2_677 .
C15 C14 H14A 119.4 . .
C14 C15 C15 119.2(2) . 2_677
C14 C15 C11 122.98(19) . .
C15 C15 C11 117.8(2) 2_677 .
N2 C16 N4 120.4(2) . .
N2 C16 N3 120.2(2) . .
N4 C16 N3 119.4(2) . .
C5 N1 C1 121.2(3) . .
C5 N1 H1B 119.4 . .
C1 N1 H1B 119.4 . .
C16 N2 H2B 120.0 . .
C16 N2 H2C 120.0 . .
H2B N2 H2C 120.0 . .
C16 N3 H3B 120.0 . .
C16 N3 H3C 120.0 . .
H3B N3 H3C 120.0 . .
C16 N4 H4B 120.0 . .
C16 N4 H4C 120.0 . .
H4B N4 H4C 120.0 . .
O3 S1 O2 113.73(11) . .
O3 S1 O1 112.35(12) . .
O2 S1 O1 112.07(12) . .
O3 S1 C6 105.65(11) . .
O2 S1 C6 106.01(10) . .
O1 S1 C6 106.30(10) . .
O6 S2 O4 112.67(11) . .
O6 S2 O5 112.68(11) . .
O4 S2 O5 112.24(10) . .
O6 S2 C11 107.04(10) . .
O4 S2 C11 105.81(10) . .
O5 S2 C11 105.76(10) . .

loop_
_geom_bond_atom_site_label_1
_geom_bond_atom_site_label_2
_geom_bond_distance
_geom_bond_site_symmetry_2
C1 N1 1.333(4) .
C1 C2 1.329(5) .
C1 H1A 0.9300 .
C2 C3 1.377(5) .
C2 H2A 0.9300 .
C3 C4 1.366(4) .
C3 H3A 0.9300 .
C4 C5 1.330(4) .
C4 H4A 0.9300 .
C5 N1 1.309(3) .
C5 H5A 0.9300 .
C6 C7 1.369(3) .
C6 C10 1.434(3) .
C6 S1 1.788(2) .
C7 C8 1.407(3) 2_676
C7 H7A 0.9300 .
C8 C9 1.354(3) .
C8 C7 1.407(3) 2_676
C8 H8A 0.9300 .
C9 C10 1.426(3) .
C9 H9A 0.9300 .
C10 C10 1.430(4) 2_676
C11 C12 1.369(3) .
C11 C15 1.433(3) .
C11 S2 1.780(2) .
C12 C13 1.409(3) .
C12 H12A 0.9300 .
C13 C14 1.365(3) 2_677
C13 H13A 0.9300 .
C14 C13 1.365(3) 2_677
C14 C15 1.415(3) .
C14 H14A 0.9300 .
C15 C15 1.432(4) 2_677
C16 N2 1.313(3) .
C16 N4 1.321(3) .
C16 N3 1.328(3) .
N1 H1B 0.8600 .
N2 H2B 0.8600 .
N2 H2C 0.8600 .
N3 H3B 0.8600 .
N3 H3C 0.8600 .
N4 H4B 0.8600 .
N4 H4C 0.8600 .
O1 S1 1.4538(18) .
O2 S1 1.4510(18) .
O3 S1 1.4434(19) .
O4 S2 1.4546(17) .
O5 S2 1.4679(17) .
O6 S2 1.4501(18) .

loop_
_geom_hbond_atom_site_label_D
_geom_hbond_atom_site_label_H
_geom_hbond_atom_site_label_A
_geom_hbond_distance_DH
_geom_hbond_distance_HA
_geom_hbond_distance_DA
_geom_hbond_angle_DHA
_geom_hbond_site_symmetry_A
N4 H4C O4 0.86 2.08 2.912(3) 161.5 2_766
N4 H4B O3 0.86 2.50 3.087(3) 126.1 2_766
N3 H3C S2 0.86 3.01 3.800(3) 153.7 2_766
N3 H3C O6 0.86 2.08 2.931(3) 169.1 2_766
N3 H3B O5 0.86 2.25 2.948(3) 138.4 1_554
N2 H2C O5 0.86 2.14 2.930(3) 152.5 2_666
N2 H2B O2 0.86 2.05 2.819(3) 149.1 .
N1 H1B O3 0.86 2.12 2.858(3) 143.8 .
